data_8103625
loop_
_publ_author_name
'Rohrer, F.E.'
'Larsson, A.K.'
'Eriksson, L.'
'Lind, H.'
'Lidin, S.'

_publ_section_title
;
 On the question of commensurability - the Nowotny chimney-ladder
 structures revisited
;
_journal_name_full 'Zeitschrift fuer Kristallographie (149,1979-)'
_journal_page_first 650
_journal_page_last 660
_journal_volume 215
_journal_year 2000
_chemical_formula_sum 'Ge22 Mo11.75 Rh1.25'
_chemical_name_systematic '(Mo11.75 Rh1.25) Ge22'
_space_group_IT_number 122
_symmetry_space_group_name_Hall 'I -4 2bw'
_symmetry_space_group_name_H-M 'I -4 2 d'
_cell_angle_alpha 90
_cell_angle_beta 90
_cell_angle_gamma 90
_cell_formula_units_Z 4
_cell_length_a 5.922
_cell_length_b 5.922
_cell_length_c 62.88
_cell_volume 2205.207
_citation_journal_id_ASTM ZEKRDZ
_cod_data_source_file Rohrer_ZEKRDZ_2000_822.cif
_cod_data_source_block Ge22Mo11.75Rh1.25
_cod_database_code 8103625

loop_
_symmetry_equiv_pos_as_xyz
x,y,z
y,-x,-z
-x,-y,z
-y,x,-z
x,-y+1/2,-z+1/4
-y+1/2,-x,z+3/4
-x,y+1/2,-z+1/4
y+1/2,x,z+3/4
x+1/2,y+1/2,z+1/2
y+1/2,-x+1/2,-z+1/2
-x+1/2,-y+1/2,z+1/2
-y+1/2,x+1/2,-z+1/2
x+1/2,-y+1,-z+3/4
-y+1,-x+1/2,z+5/4
-x+1/2,y+1,-z+3/4
y+1,x+1/2,z+5/4

loop_
_atom_site_label
_atom_site_type_symbol
_atom_site_fract_x
_atom_site_fract_y
_atom_site_fract_z
_atom_site_occupancy
_atom_site_U_iso_or_equiv
Rh4 Rh 0 0 0.23 0.096 0.0
Mo3 Mo 0 0 0.155 0.904 0.0
Ge1 Ge 0.199 0.151 0.035 1 0.0
Ge5 Ge 0.329 0.342 0.307 1 0.0
Rh3 Rh 0 0 0.155 0.096 0.0
Rh2 Rh 0 0 0.076 0.096 0.0
Mo6 Mo 0 0 0.385 0.904 0.0
Mo5 Mo 0 0 0.308 0.904 0.0
Ge4 Ge 0.232 0.151 0.262 1 0.0
Ge6 Ge 0.15 0.218 0.352 1 0.0
Ge3 Ge 0.151 0.25 0.125 1 0.0
Rh1 Rh 0 0 0 0.096 0.0
Mo4 Mo 0 0 0.23 0.904 0.0
Mo1 Mo 0 0 0 0.904 0.0
Mo2 Mo 0 0 0.076 0.904 0.0
Rh5 Rh 0 0 0.308 0.096 0.0
Rh6 Rh 0 0 0.385 0.096 0.0
Rh7 Rh 0 0 0.46 0.096 0.0
Ge2 Ge 0.346 0.319 0.079 1 0.0
Mo7 Mo 0 0 0.46 0.904 0.0
